data_7220818
loop_
_publ_author_name
'Dong, Ruo Ting'
'Ma, Zhao Ying'
'Chen, Li Xin'
'Huang, Lan Fen'
'Li, Qian Hong'
'Hu, Ming Yuan'
'Shen, Mo Yuan'
'Li, Chu Wen'
'Deng, Hong'

_publ_section_title
;
 Zinc and cadmium metal-directed coordination polymers: in situ flexible
 tetrazole ligand synthesis, structures, and properties
;
_journal_issue 30
_journal_name_full CrystEngComm
_journal_page_first 5814
_journal_paper_doi 10.1039/C5CE00939A
_journal_volume 17
_journal_year 2015
_chemical_formula_moiety 'C18 H20 Cd9 N30 O20, 1.828(H2 O)'
_chemical_formula_sum 'C18 H23.65 Cd9 N30 O21.83'
_chemical_formula_weight 2021.26
_chemical_name_systematic
; 
 ? 
;
_space_group_IT_number 2
_symmetry_cell_setting triclinic
_symmetry_space_group_name_Hall '-P 1'
_symmetry_space_group_name_H-M 'P -1'
_atom_sites_solution_hydrogens geom
_atom_sites_solution_primary direct
_atom_sites_solution_secondary difmap
_audit_creation_method SHELXL-97
_audit_update_record
;
2014-12-21 deposited with the CCDC.
2015-06-22 downloaded from the CCDC.
;
_cell_angle_alpha 113.181(2)
_cell_angle_beta 103.841(2)
_cell_angle_gamma 90.952(2)
_cell_formula_units_Z 1
_cell_length_a 7.3781(13)
_cell_length_b 13.574(2)
_cell_length_c 13.578(2)
_cell_measurement_reflns_used 6315
_cell_measurement_temperature 296(2)
_cell_measurement_theta_max 25.40
_cell_measurement_theta_min 1.64
_cell_volume 1204.4(3)
_computing_cell_refinement SMART
_computing_data_collection 'SMART (Bruker, 2000)'
_computing_data_reduction 'SAINT (Bruker, 2000)'
_computing_molecular_graphics SHELXTL
_computing_publication_material SHELXTL
_computing_structure_refinement SHELXTL
_computing_structure_solution 'SHELXTL (Bruker, 2000)'
_diffrn_ambient_temperature 296(2)
_diffrn_measured_fraction_theta_full 0.979
_diffrn_measured_fraction_theta_max 0.979
_diffrn_measurement_device_type 'Bruker AXS SMART APEX CCD diffractometer'
_diffrn_measurement_method '\w scans'
_diffrn_radiation_monochromator graphite
_diffrn_radiation_source 'fine-focus sealed tube'
_diffrn_radiation_type MoK\a
_diffrn_radiation_wavelength 0.71073
_diffrn_reflns_av_R_equivalents 0.0236
_diffrn_reflns_av_sigmaI/netI 0.0508
_diffrn_reflns_limit_h_max 8
_diffrn_reflns_limit_h_min -8
_diffrn_reflns_limit_k_max 16
_diffrn_reflns_limit_k_min -16
_diffrn_reflns_limit_l_max 13
_diffrn_reflns_limit_l_min -16
_diffrn_reflns_number 6315
_diffrn_reflns_theta_full 25.40
_diffrn_reflns_theta_max 25.40
_diffrn_reflns_theta_min 1.64
_exptl_absorpt_coefficient_mu 3.997
_exptl_absorpt_correction_T_max 0.450
_exptl_absorpt_correction_T_min 0.398
_exptl_absorpt_correction_type multi-scan
_exptl_absorpt_process_details 'Apex2 (Bruker, 2005)'
_exptl_crystal_colour colourless
_exptl_crystal_density_diffrn 2.787
_exptl_crystal_density_method 'not measured'
_exptl_crystal_description rodlike
_exptl_crystal_F_000 948
_exptl_crystal_size_max 0.30
_exptl_crystal_size_mid 0.20
_exptl_crystal_size_min 0.20
_refine_diff_density_max 1.079
_refine_diff_density_min -0.903
_refine_diff_density_rms 0.177
_refine_ls_extinction_method none
_refine_ls_goodness_of_fit_ref 1.035
_refine_ls_hydrogen_treatment mixed
_refine_ls_matrix_type full
_refine_ls_number_parameters 377
_refine_ls_number_reflns 4340
_refine_ls_number_restraints 9
_refine_ls_restrained_S_all 1.035
_refine_ls_R_factor_all 0.0467
_refine_ls_R_factor_gt 0.0346
_refine_ls_shift/su_max 0.000
_refine_ls_shift/su_mean 0.000
_refine_ls_structure_factor_coef Fsqd
_refine_ls_weighting_details 'calc w=1/[\s^2^(Fo^2^)+(0.0382P)^2^+0.0000P] where P=(Fo^2^+2Fc^2^)/3'
_refine_ls_weighting_scheme calc
_refine_ls_wR_factor_gt 0.0764
_refine_ls_wR_factor_ref 0.0844
_reflns_number_gt 3478
_reflns_number_total 4340
_reflns_threshold_expression >2sigma(I)
_cod_data_source_file c5ce00939a2.cif
_cod_data_source_block 2b
_cod_depositor_comments 'Adding full bibliography for 7220813--7220819.cif.'
_cod_original_cell_volume 1204.4(4)
_cod_database_code 7220818
_audit_block_doi 10.5517/cc13xqqg

loop_
_symmetry_equiv_pos_as_xyz
'x, y, z'
'-x, -y, -z'

loop_
_atom_site_label
_atom_site_type_symbol
_atom_site_fract_x
_atom_site_fract_y
_atom_site_fract_z
_atom_site_U_iso_or_equiv
_atom_site_adp_type
_atom_site_occupancy
_atom_site_symmetry_multiplicity
_atom_site_calc_flag
_atom_site_refinement_flags
C1 C 0.9589(9) 0.6176(5) 0.4117(5) 0.0206(15) Uani 1 1 d .
C2 C 0.8430(9) 0.7086(5) 0.4259(6) 0.0212(15) Uani 1 1 d .
H2A H 0.8065 0.7169 0.3563 0.025 Uiso 1 1 calc R
H2B H 0.9196 0.7747 0.4815 0.025 Uiso 1 1 calc R
C3 C 0.6669(10) 0.6939(5) 0.4604(6) 0.0222(15) Uani 1 1 d .
C4 C 0.6284(9) 0.4032(5) -0.1425(5) 0.0200(15) Uani 1 1 d .
C5 C 0.8012(9) 0.4346(5) -0.1666(6) 0.0223(15) Uani 1 1 d .
H5A H 0.7838 0.4002 -0.2464 0.027 Uiso 1 1 calc R
H5B H 0.9046 0.4052 -0.1327 0.027 Uiso 1 1 calc R
C6 C 0.8598(9) 0.5551(5) -0.1280(5) 0.0187(14) Uani 1 1 d .
C7 C 0.6468(9) -0.0155(5) -0.1860(5) 0.0183(14) Uani 1 1 d .
C8 C 0.8309(9) -0.0586(5) -0.1901(6) 0.0206(15) Uani 1 1 d .
H8A H 0.9294 0.0008 -0.1654 0.025 Uiso 1 1 calc R
H8B H 0.8258 -0.1063 -0.2662 0.025 Uiso 1 1 calc R
C9 C 0.8777(11) -0.1206(5) -0.1161(6) 0.0259(16) Uani 1 1 d .
N1 N 0.8980(7) 0.5139(4) 0.3514(4) 0.0190(12) Uani 1 1 d .
N2 N 1.0429(8) 0.4581(4) 0.3645(5) 0.0227(13) Uani 1 1 d .
N3 N 1.1890(8) 0.5275(4) 0.4319(4) 0.0212(12) Uani 1 1 d .
N4 N 1.1399(8) 0.6280(4) 0.4626(4) 0.0198(12) Uani 1 1 d .
N5 N 0.6146(8) 0.3349(4) -0.0959(5) 0.0225(13) Uani 1 1 d .
N6 N 0.4343(8) 0.3308(4) -0.0904(5) 0.0230(13) Uani 1 1 d .
N7 N 0.3417(8) 0.3931(5) -0.1320(5) 0.0257(14) Uani 1 1 d .
N8 N 0.4621(8) 0.4409(4) -0.1647(5) 0.0228(13) Uani 1 1 d .
N9 N 0.6266(7) 0.0822(4) -0.1171(4) 0.0191(12) Uani 1 1 d .
N10 N 0.4377(8) 0.0823(4) -0.1313(5) 0.0240(13) Uani 1 1 d .
N11 N 0.3483(8) -0.0108(4) -0.2056(5) 0.0277(14) Uani 1 1 d .
N12 N 0.4796(8) -0.0736(4) -0.2421(5) 0.0241(13) Uani 1 1 d .
N13 N 0.0146(8) 0.2087(5) -0.1154(5) 0.0263(14) Uani 1 1 d .
N14 N -0.0481(10) 0.1856(6) -0.2113(6) 0.0420(17) Uani 1 1 d .
N15 N -0.1151(17) 0.1665(9) -0.3012(7) 0.110(4) Uani 1 1 d .
O1 O 0.5731(7) 0.6010(4) 0.4115(4) 0.0247(11) Uani 1 1 d .
O2 O 0.6206(7) 0.7737(4) 0.5304(4) 0.0354(13) Uani 1 1 d D
O3 O 1.0299(6) 0.5856(4) -0.0960(4) 0.0305(12) Uani 1 1 d .
O4 O 0.7305(6) 0.6153(4) -0.1335(4) 0.0245(11) Uani 1 1 d .
O5 O 1.0288(7) -0.1624(4) -0.1150(4) 0.0297(12) Uani 1 1 d .
O6 O 0.7651(8) -0.1230(5) -0.0623(5) 0.0451(16) Uani 1 1 d .
O7 O 0.4972(6) 0.3589(3) 0.3394(4) 0.0205(10) Uani 1 1 d .
O8 O 0.6102(6) 0.2761(4) 0.1080(4) 0.0212(10) Uani 1 1 d .
O6W O 0.7635(10) 0.1143(5) 0.4710(5) 0.0529(18) Uani 1 1 d D
H6A H 0.779(15) 0.131(8) 0.538(3) 0.079 Uiso 1 1 d D
H6B H 0.728(11) 0.049(2) 0.441(7) 0.079 Uiso 1 1 d D
O7W O 0.8785(8) 0.2382(4) 0.3126(5) 0.0345(13) Uani 1 1 d D
H7A H 0.882(13) 0.201(6) 0.249(3) 0.052 Uiso 1 1 d D
H7B H 0.952(10) 0.292(4) 0.332(7) 0.052 Uiso 1 1 d D
O8W O 0.5801(14) 0.9045(8) 0.3867(10) 0.096(4) Uani 0.914(18) 1 d PD
H8WA H 0.464(4) 0.894(12) 0.358(12) 0.144 Uiso 0.914(18) 1 d PD
H8WB H 0.603(18) 0.870(11) 0.428(11) 0.144 Uiso 0.914(18) 1 d PD
Cd1 Cd 0.5000 0.5000 0.5000 0.02003(17) Uani 1 2 d S
Cd2 Cd 0.60071(7) 0.43771(4) 0.23774(4) 0.01938(13) Uani 1 1 d .
Cd3 Cd 0.63427(7) 0.23155(4) 0.39498(4) 0.02055(13) Uani 1 1 d .
Cd4 Cd 0.82032(7) 0.24499(4) 0.00416(4) 0.01854(13) Uani 1 1 d .
Cd5 Cd 0.31565(6) 0.22785(4) -0.01423(4) 0.01807(13) Uani 1 1 d .

loop_
_atom_site_aniso_label
_atom_site_aniso_U_11
_atom_site_aniso_U_22
_atom_site_aniso_U_33
_atom_site_aniso_U_23
_atom_site_aniso_U_13
_atom_site_aniso_U_12
C1 0.022(4) 0.023(4) 0.017(4) 0.006(3) 0.010(3) 0.004(3)
C2 0.022(4) 0.020(4) 0.024(4) 0.010(3) 0.009(3) 0.000(3)
C3 0.027(4) 0.021(4) 0.021(4) 0.013(3) 0.002(3) 0.007(3)
C4 0.019(4) 0.018(4) 0.019(4) 0.006(3) 0.002(3) 0.006(3)
C5 0.018(4) 0.014(3) 0.028(4) 0.002(3) 0.006(3) -0.003(3)
C6 0.020(4) 0.020(4) 0.012(3) 0.003(3) 0.002(3) 0.002(3)
C7 0.016(4) 0.018(4) 0.019(4) 0.007(3) 0.003(3) -0.002(3)
C8 0.014(4) 0.027(4) 0.023(4) 0.013(3) 0.004(3) 0.004(3)
C9 0.033(4) 0.017(4) 0.028(4) 0.013(3) 0.004(3) 0.004(3)
N1 0.012(3) 0.020(3) 0.019(3) 0.002(2) 0.003(2) 0.003(2)
N2 0.013(3) 0.023(3) 0.029(3) 0.008(3) 0.005(3) 0.003(2)
N3 0.015(3) 0.022(3) 0.022(3) 0.008(3) 0.001(2) 0.002(2)
N4 0.018(3) 0.018(3) 0.020(3) 0.005(2) 0.004(2) -0.001(2)
N5 0.023(3) 0.020(3) 0.025(3) 0.012(3) 0.001(3) -0.002(2)
N6 0.015(3) 0.026(3) 0.028(3) 0.015(3) 0.002(3) -0.001(3)
N7 0.018(3) 0.029(3) 0.032(4) 0.016(3) 0.003(3) 0.004(3)
N8 0.023(3) 0.025(3) 0.029(3) 0.021(3) 0.005(3) 0.003(3)
N9 0.014(3) 0.018(3) 0.025(3) 0.009(3) 0.003(2) 0.000(2)
N10 0.021(3) 0.018(3) 0.026(3) 0.001(3) 0.008(3) 0.002(2)
N11 0.020(3) 0.017(3) 0.035(4) -0.002(3) 0.009(3) 0.002(3)
N12 0.024(3) 0.020(3) 0.026(3) 0.005(3) 0.009(3) 0.011(3)
N13 0.011(3) 0.042(4) 0.024(3) 0.014(3) 0.000(3) -0.001(3)
N14 0.042(5) 0.047(5) 0.034(4) 0.017(4) 0.004(3) 0.007(3)
N15 0.139(11) 0.136(11) 0.033(6) 0.031(6) -0.007(6) 0.021(8)
O1 0.022(3) 0.022(3) 0.032(3) 0.013(2) 0.007(2) -0.002(2)
O2 0.036(3) 0.022(3) 0.044(3) 0.001(2) 0.023(3) 0.002(2)
O3 0.010(3) 0.025(3) 0.048(3) 0.009(2) 0.002(2) -0.001(2)
O4 0.016(3) 0.022(3) 0.029(3) 0.007(2) 0.003(2) 0.000(2)
O5 0.021(3) 0.042(3) 0.035(3) 0.024(3) 0.009(2) 0.014(2)
O6 0.048(4) 0.059(4) 0.070(4) 0.053(4) 0.044(3) 0.032(3)
O7 0.023(3) 0.017(2) 0.024(3) 0.010(2) 0.007(2) 0.005(2)
O8 0.016(3) 0.022(3) 0.021(3) 0.005(2) 0.004(2) 0.004(2)
O6W 0.080(5) 0.032(3) 0.036(4) 0.019(3) -0.013(4) -0.005(3)
O7W 0.035(3) 0.030(3) 0.031(3) 0.002(3) 0.014(3) -0.004(2)
O8W 0.093(8) 0.075(7) 0.132(10) 0.072(7) 0.001(7) -0.012(6)
Cd1 0.0195(4) 0.0195(4) 0.0203(4) 0.0072(3) 0.0055(3) 0.0046(3)
Cd2 0.0177(3) 0.0189(3) 0.0184(3) 0.0073(2) -0.0001(2) 0.0003(2)
Cd3 0.0202(3) 0.0166(3) 0.0204(3) 0.0041(2) 0.0035(2) 0.0004(2)
Cd4 0.0133(3) 0.0192(3) 0.0222(3) 0.0078(2) 0.0043(2) 0.00178(19)
Cd5 0.0140(3) 0.0192(3) 0.0208(3) 0.0080(2) 0.0049(2) 0.0019(2)

loop_
_atom_type_symbol
_atom_type_description
_atom_type_scat_dispersion_real
_atom_type_scat_dispersion_imag
_atom_type_scat_source
C C 0.0033 0.0016 'International Tables Vol C Tables 4.2.6.8 and 6.1.1.4'
H H 0.0000 0.0000 'International Tables Vol C Tables 4.2.6.8 and 6.1.1.4'
N N 0.0061 0.0033 'International Tables Vol C Tables 4.2.6.8 and 6.1.1.4'
O O 0.0106 0.0060 'International Tables Vol C Tables 4.2.6.8 and 6.1.1.4'
Cd Cd -0.8075 1.2024 'International Tables Vol C Tables 4.2.6.8 and 6.1.1.4'

loop_
_geom_angle_atom_site_label_1
_geom_angle_atom_site_label_2
_geom_angle_atom_site_label_3
_geom_angle
_geom_angle_site_symmetry_1
_geom_angle_site_symmetry_3
N1 C1 N4 108.9(6) . .
N1 C1 C2 126.2(6) . .
N4 C1 C2 124.8(6) . .
C1 C2 C3 114.0(5) . .
O2 C3 O1 124.7(6) . .
O2 C3 C2 118.6(6) . .
O1 C3 C2 116.7(6) . .
N5 C4 N8 110.2(6) . .
N5 C4 C5 125.3(6) . .
N8 C4 C5 124.5(6) . .
C4 C5 C6 117.2(5) . .
O3 C6 O4 125.5(6) . .
O3 C6 C5 116.6(6) . .
O4 C6 C5 117.9(6) . .
N9 C7 N12 110.4(6) . .
N9 C7 C8 124.6(6) . .
N12 C7 C8 124.6(6) . .
C7 C8 C9 111.0(5) . .
O6 C9 O5 126.6(6) . .
O6 C9 C8 117.0(6) . .
O5 C9 C8 116.4(6) . .
C1 N1 N2 107.8(6) . .
C1 N1 Cd2 127.7(4) . .
N2 N1 Cd2 124.5(4) . .
N3 N2 N1 107.6(5) . .
N2 N3 N4 109.4(5) . .
N2 N3 Cd1 130.4(4) . 1_655
N4 N3 Cd1 120.2(4) . 1_655
C1 N4 N3 106.3(5) . .
C1 N4 Cd3 136.2(4) . 2_766
N3 N4 Cd3 116.6(4) . 2_766
C4 N5 N6 104.8(5) . .
C4 N5 Cd4 139.1(5) . .
N6 N5 Cd4 115.1(4) . .
N7 N6 N5 110.9(5) . .
N7 N6 Cd5 126.1(4) . .
N5 N6 Cd5 123.0(4) . .
N6 N7 N8 107.5(5) . .
N7 N8 C4 106.6(5) . .
N7 N8 Cd2 126.3(4) . 2_665
C4 N8 Cd2 127.0(4) . 2_665
C7 N9 N10 105.0(5) . .
C7 N9 Cd4 137.5(4) . .
N10 N9 Cd4 117.4(4) . .
N11 N10 N9 110.5(5) . .
N11 N10 Cd5 128.2(4) . .
N9 N10 Cd5 120.8(4) . .
N10 N11 N12 107.1(5) . .
C7 N12 N11 107.1(5) . .
C7 N12 Cd3 136.4(4) . 2_655
N11 N12 Cd3 115.5(4) . 2_655
N14 N13 Cd5 130.5(5) . .
N14 N13 Cd4 121.1(5) . 1_455
Cd5 N13 Cd4 108.4(2) . 1_455
N15 N14 N13 176.4(10) . .
C3 O1 Cd1 124.4(4) . .
C3 O1 Cd2 129.8(4) . .
Cd1 O1 Cd2 94.99(16) . .
C3 O2 Cd3 124.7(5) . 2_666
C6 O3 Cd4 128.8(4) . 2_765
C6 O4 Cd5 127.0(4) . 2_665
C6 O4 Cd2 128.5(4) . 2_665
Cd5 O4 Cd2 96.37(16) 2_665 2_665
C9 O5 Cd4 130.1(4) . 2_755
C9 O6 Cd5 137.4(4) . 2_655
Cd1 O7 Cd2 103.81(17) . .
Cd1 O7 Cd3 104.36(17) . .
Cd2 O7 Cd3 126.92(19) . .
Cd2 O8 Cd4 122.9(2) . .
Cd2 O8 Cd5 105.39(17) . .
Cd4 O8 Cd5 106.76(18) . .
O7 Cd1 O7 180.0(2) . 2_666
O7 Cd1 O1 96.11(16) . 2_666
O7 Cd1 O1 83.89(16) 2_666 2_666
O7 Cd1 O1 83.89(16) . .
O7 Cd1 O1 96.11(16) 2_666 .
O1 Cd1 O1 179.999(1) 2_666 .
O7 Cd1 N3 86.75(18) . 2_766
O7 Cd1 N3 93.25(18) 2_666 2_766
O1 Cd1 N3 83.94(17) 2_666 2_766
O1 Cd1 N3 96.06(17) . 2_766
O7 Cd1 N3 93.25(18) . 1_455
O7 Cd1 N3 86.75(18) 2_666 1_455
O1 Cd1 N3 96.06(17) 2_666 1_455
O1 Cd1 N3 83.94(17) . 1_455
N3 Cd1 N3 180.000(1) 2_766 1_455
O8 Cd2 N8 111.36(18) . 2_665
O8 Cd2 O7 90.67(16) . .
N8 Cd2 O7 143.06(17) 2_665 .
O8 Cd2 N1 110.65(17) . .
N8 Cd2 N1 98.9(2) 2_665 .
O7 Cd2 N1 100.40(17) . .
O8 Cd2 O4 78.48(16) . 2_665
N8 Cd2 O4 76.10(18) 2_665 2_665
O7 Cd2 O4 80.04(16) . 2_665
N1 Cd2 O4 170.80(17) . 2_665
O8 Cd2 O1 167.36(15) . .
N8 Cd2 O1 80.26(18) 2_665 .
O7 Cd2 O1 76.78(15) . .
N1 Cd2 O1 70.94(16) . .
O4 Cd2 O1 100.39(15) 2_665 .
N12 Cd3 O7 102.98(18) 2_655 .
N12 Cd3 O6W 82.1(2) 2_655 .
O7 Cd3 O6W 173.1(2) . .
N12 Cd3 O2 93.98(19) 2_655 2_666
O7 Cd3 O2 87.22(16) . 2_666
O6W Cd3 O2 87.8(2) . 2_666
N12 Cd3 O7W 84.88(19) 2_655 .
O7 Cd3 O7W 90.30(18) . .
O6W Cd3 O7W 94.9(2) . .
O2 Cd3 O7W 177.0(2) 2_666 .
N12 Cd3 N4 157.98(19) 2_655 2_766
O7 Cd3 N4 88.39(17) . 2_766
O6W Cd3 N4 88.4(2) . 2_766
O2 Cd3 N4 105.50(18) 2_666 2_766
O7W Cd3 N4 76.15(18) . 2_766
O3 Cd4 O8 93.65(17) 2_765 .
O3 Cd4 O5 101.50(18) 2_765 2_755
O8 Cd4 O5 85.18(15) . 2_755
O3 Cd4 N13 89.0(2) 2_765 1_655
O8 Cd4 N13 175.24(18) . 1_655
O5 Cd4 N13 98.18(18) 2_755 1_655
O3 Cd4 N9 168.04(18) 2_765 .
O8 Cd4 N9 86.95(17) . .
O5 Cd4 N9 90.46(18) 2_755 .
N13 Cd4 N9 89.65(19) 1_655 .
O3 Cd4 N5 80.46(18) 2_765 .
O8 Cd4 N5 84.31(17) . .
O5 Cd4 N5 169.42(17) 2_755 .
N13 Cd4 N5 92.24(19) 1_655 .
N9 Cd4 N5 87.72(18) . .
O6 Cd5 N13 91.1(2) 2_655 .
O6 Cd5 O8 91.0(2) 2_655 .
N13 Cd5 O8 170.02(19) . .
O6 Cd5 N6 173.31(19) 2_655 .
N13 Cd5 N6 94.9(2) . .
O8 Cd5 N6 83.66(18) . .
O6 Cd5 N10 88.98(19) 2_655 .
N13 Cd5 N10 102.5(2) . .
O8 Cd5 N10 87.30(18) . .
N6 Cd5 N10 86.8(2) . .
O6 Cd5 O4 91.18(18) 2_655 2_665
N13 Cd5 O4 91.75(19) . 2_665
O8 Cd5 O4 78.44(15) . 2_665
N6 Cd5 O4 91.67(18) . 2_665
N10 Cd5 O4 165.73(18) . 2_665

loop_
_geom_bond_atom_site_label_1
_geom_bond_atom_site_label_2
_geom_bond_distance
_geom_bond_site_symmetry_2
C1 N1 1.323(8) .
C1 N4 1.325(9) .
C1 C2 1.490(9) .
C2 C3 1.518(9) .
C3 O2 1.245(8) .
C3 O1 1.266(8) .
C4 N5 1.326(8) .
C4 N8 1.350(8) .
C4 C5 1.486(9) .
C5 C6 1.527(9) .
C6 O3 1.231(8) .
C6 O4 1.274(7) .
C7 N9 1.324(8) .
C7 N12 1.330(9) .
C7 C8 1.493(9) .
C8 C9 1.532(8) .
C9 O6 1.239(8) .
C9 O5 1.260(8) .
N1 N2 1.339(7) .
N1 Cd2 2.304(5) .
N2 N3 1.305(8) .
N3 N4 1.345(7) .
N3 Cd1 2.354(5) 1_655
N4 Cd3 2.367(6) 2_766
N5 N6 1.351(8) .
N5 Cd4 2.454(5) .
N6 N7 1.308(7) .
N6 Cd5 2.306(5) .
N7 N8 1.342(7) .
N8 Cd2 2.238(5) 2_665
N9 N10 1.361(7) .
N9 Cd4 2.354(5) .
N10 N11 1.304(8) .
N10 Cd5 2.348(5) .
N11 N12 1.355(7) .
N12 Cd3 2.284(6) 2_655
N13 N14 1.181(8) .
N13 Cd5 2.265(6) .
N13 Cd4 2.332(6) 1_455
N14 N15 1.121(10) .
O1 Cd1 2.279(4) .
O1 Cd2 2.578(5) .
O2 Cd3 2.352(5) 2_666
O3 Cd4 2.250(5) 2_765
O4 Cd5 2.379(5) 2_665
O4 Cd2 2.445(5) 2_665
O5 Cd4 2.308(4) 2_755
O6 Cd5 2.211(5) 2_655
O7 Cd1 2.261(4) .
O7 Cd2 2.296(4) .
O7 Cd3 2.303(4) .
O8 Cd2 2.223(4) .
O8 Cd4 2.274(4) .
O8 Cd5 2.297(5) .
O6W Cd3 2.319(5) .
O7W Cd3 2.355(5) .
Cd1 O7 2.261(4) 2_666
Cd1 O1 2.279(4) 2_666
Cd1 N3 2.354(5) 2_766
Cd1 N3 2.354(5) 1_455
Cd2 N8 2.238(5) 2_665
Cd2 O4 2.445(5) 2_665
Cd3 N12 2.284(6) 2_655
Cd3 O2 2.352(5) 2_666
Cd3 N4 2.367(6) 2_766
Cd4 O3 2.250(5) 2_765
Cd4 O5 2.308(4) 2_755
Cd4 N13 2.332(6) 1_655
Cd5 O6 2.211(5) 2_655
Cd5 O4 2.379(5) 2_665
